data_2007525
loop_
_publ_author_name
'Barry J. Prince'
'Mark M. Turnbull'

_publ_section_title
;
 8-Aminoquinolinium Chloride Dihydrate
;
_journal_issue 8
_journal_name_full 'Acta Crystallographica Section C'
_journal_page_first 1178
_journal_page_last 1180
_journal_paper_doi 10.1107/S0108270198002133
_journal_volume 54
_journal_year 1998
_chemical_formula_moiety 'C9 H9 N2 1+ , Cl 1- , 2H2 O'
_chemical_formula_sum 'C9 H13 Cl N2 O2'
_chemical_formula_weight 216.66
_chemical_name_systematic '8-aminoquinolinium chloride dihydrate'
_space_group_IT_number 2
_symmetry_cell_setting triclinic
_symmetry_space_group_name_Hall '-P 1'
_symmetry_space_group_name_H-M 'P -1'
_audit_creation_method SHELXL
_cell_angle_alpha 103.88(2)
_cell_angle_beta 102.80(2)
_cell_angle_gamma 100.14(3)
_cell_formula_units_Z 2
_cell_length_a 6.7710(10)
_cell_length_b 8.630(4)
_cell_length_c 9.880(3)
_cell_measurement_reflns_used 16
_cell_measurement_temperature 158(2)
_cell_measurement_theta_max 12.45
_cell_measurement_theta_min 4.72
_cell_volume 530.3(3)
_computing_cell_refinement XSCANS
_computing_data_collection 'XSCANS (Siemens, 1992)'
_computing_data_reduction 'SHELXTL/PC (Siemens, 1990)'
_computing_molecular_graphics SHELXTL/PC
_computing_publication_material SHELXTL/PC
_computing_structure_refinement 'SHELXL93 (Sheldrick, 1993)'
_computing_structure_solution 'SHELXS86 (Sheldrick, 1990)'
_diffrn_ambient_temperature 158(2)
_diffrn_measurement_device 'Siemens P4'
_diffrn_measurement_method '\w scans'
_diffrn_radiation_monochromator graphite
_diffrn_radiation_source 'fine-focus sealed tube'
_diffrn_radiation_type MoK\a
_diffrn_radiation_wavelength 0.71073
_diffrn_reflns_av_R_equivalents 0.096
_diffrn_reflns_av_sigmaI/netI 0.0500
_diffrn_reflns_limit_h_max 1
_diffrn_reflns_limit_h_min -7
_diffrn_reflns_limit_k_max 9
_diffrn_reflns_limit_k_min -9
_diffrn_reflns_limit_l_max 11
_diffrn_reflns_limit_l_min -11
_diffrn_reflns_number 2222
_diffrn_reflns_theta_max 25.00
_diffrn_reflns_theta_min 2.21
_diffrn_standards_decay_% 2.97
_diffrn_standards_interval_count 97
_diffrn_standards_number 3
_exptl_absorpt_coefficient_mu 0.34
_exptl_absorpt_correction_T_max 0.919
_exptl_absorpt_correction_T_min 0.765
_exptl_absorpt_correction_type 'empirical via \y scans (Siemens, 1990)'
_exptl_crystal_colour Orange
_exptl_crystal_density_diffrn 1.357
_exptl_crystal_density_meas ?
_exptl_crystal_description Irregular_plate
_exptl_crystal_F_000 228
_exptl_crystal_size_max 0.70
_exptl_crystal_size_mid 0.55
_exptl_crystal_size_min 0.25
_refine_diff_density_max 0.46
_refine_diff_density_min -0.20
_refine_ls_extinction_method none
_refine_ls_goodness_of_fit_all 1.036
_refine_ls_goodness_of_fit_obs 1.129
_refine_ls_hydrogen_treatment 'H atoms: see below'
_refine_ls_matrix_type full
_refine_ls_number_parameters 155
_refine_ls_number_reflns 1834
_refine_ls_number_restraints 0
_refine_ls_restrained_S_all 1.036
_refine_ls_restrained_S_obs 1.129
_refine_ls_R_factor_all 0.048
_refine_ls_R_factor_obs .040
_refine_ls_shift/esd_max 0.006
_refine_ls_shift/esd_mean 0.000
_refine_ls_structure_factor_coef Fsqd
_refine_ls_weighting_details 'w = 1/[\s^2^(Fo^2^)+(0.0762P)^2^] where P=(Fo^2^+2Fc^2^)/3'
_refine_ls_weighting_scheme calc
_refine_ls_wR_factor_all 0.115
_refine_ls_wR_factor_obs .112
_reflns_number_observed 1492
_reflns_number_total 1834
_reflns_observed_criterion >2sigma(I)
_cod_data_source_file fr1092.cif
_cod_data_source_block fr1092
_cod_depositor_comments
;
The following automatic conversions were performed:
'_symmetry_cell_setting' value 'Triclinic' changed to 'triclinic'
according to '/home/saulius/struct/CIF-dictionaries/cif_core.dic'
dictionary named 'cif_core.dic' version 2.4.1 from 2010-06-29.

Automatic conversion script
Id: cif_fix_enum 1527 2010-12-29 10:47:43Z saulius 

The following automatic conversions were performed:

'_exptl_crystal_density_meas' value 'not measured' was changed to '?'
- the value is perceived as not measured.

Automatic conversion script
Id: cif_fix_values 3008 2015-01-20 13:52:24Z robertas 

The following automatic conversions were performed:

'_refine_ls_weighting_scheme' value 'calc w =
1/[\s^2^(Fo^2^)+(0.0762P)^2^] where P=(Fo^2^+2Fc^2^)/3' was changed
to 'calc'. New tag '_refine_ls_weighting_details' was created. The
value of the new tag was set to 'w = 1/[\s^2^(Fo^2^)+(0.0762P)^2^]
where P=(Fo^2^+2Fc^2^)/3'.

Automatic conversion script
Id: cif_fix_values 3143 2015-03-26 13:38:13Z robertas 
;
_cod_database_code 2007525

loop_
_symmetry_equiv_pos_as_xyz
'x, y, z'
'-x, -y, -z'

loop_
_atom_site_aniso_label
_atom_site_aniso_U_11
_atom_site_aniso_U_22
_atom_site_aniso_U_33
_atom_site_aniso_U_12
_atom_site_aniso_U_13
_atom_site_aniso_U_23
N1 .0183(9) .0207(10) .0216(9) .0031(7) .0014(7) .0074(7)
N2 .0334(11) .0313(12) .0204(11) .0052(8) .0001(8) .0131(10)
C2 .0272(11) .0298(12) .0218(11) .0046(9) .0033(9) .0085(9)
C3 .0311(12) .0344(13) .0287(12) .0040(10) .0002(9) .0184(10)
C4 .0226(11) .0236(11) .0371(13) .0025(8) -.0005(9) .0148(10)
C5 .0249(11) .0235(12) .0363(13) .0058(9) .0025(9) .0016(10)
C6 .0260(11) .0365(13) .0250(12) .0051(9) .0023(9) -.0015(9)
C7 .0201(10) .0407(14) .0206(11) .0067(9) .0023(8) .0073(10)
C8 .0130(9) .0293(12) .0249(11) .0052(8) .0023(8) .0102(9)
C9 .0102(9) .0252(11) .0218(10) .0056(8) .0016(7) .0056(8)
C10 .0141(9) .0238(11) .0300(12) .0042(8) .0011(8) .0078(9)
O1 .0342(10) .0355(10) .0383(10) .0075(8) .0117(8) .0149(8)
O2 .0315(10) .0227(8) .0296(9) .0038(7) .0038(7) .0078(7)
Cl .0333(3) .0359(4) .0272(3) .0028(2) .0012(2) .0160(2)

loop_
_atom_site_label
_atom_site_fract_x
_atom_site_fract_y
_atom_site_fract_z
_atom_site_U_iso_or_equiv
_atom_site_thermal_displace_type
_atom_site_calc_flag
_atom_site_refinement_flags
_atom_site_occupancy
_atom_site_disorder_group
_atom_site_type_symbol
N1 .8289(2) -.8605(2) .6853(2) .0209(4) Uani d . 1 . N
H1 .858(4) -.754(3) .698(3) .025(6) Uiso d . 1 . H
N2 .7788(3) -.7571(3) .4289(2) .0289(5) Uani d . 1 . N
H2A .756(4) -.735(3) .351(3) .036(7) Uiso d . 1 . H
H2B .804(4) -.687(3) .501(3) .031(8) Uiso d . 1 . H
C2 .8479(3) -.9020(3) .8068(2) .0270(5) Uani d . 1 . C
H2 .8863(3) -.8206(3) .8952(2) .032 Uiso calc R 1 . H
C3 .8104(3) -1.0671(3) .8031(2) .0316(5) Uani d . 1 . C
H3 .8228(3) -1.0969(3) .8884(2) .038 Uiso calc R 1 . H
C4 .7555(3) -1.1839(3) .6728(2) .0285(5) Uani d . 1 . C
H4 .7325(3) -1.2943(3) .6697(2) .034 Uiso calc R 1 . H
C5 .6722(3) -1.2586(3) .4048(3) .0305(5) Uani d . 1 . C
H5 .6491(3) -1.3703(3) .3970(3) .037 Uiso calc R 1 . H
C6 .6479(3) -1.2065(3) .2830(3) .0322(5) Uani d . 1 . C
H6 .6072(3) -1.2842(3) .1924(3) .039 Uiso calc R 1 . H
C7 .6825(3) -1.0406(3) .2911(2) .0281(5) Uani d . 1 . C
H7 .6638(3) -1.0104(3) .2057(2) .034 Uiso calc R 1 . H
C8 .7441(3) -.9183(3) .4231(2) .0224(5) Uani d . 1 . C
C9 .7686(3) -.9725(2) .5500(2) .0196(4) Uani d . 1 . C
C10 .7326(3) -1.1410(3) .5419(2) .0235(5) Uani d . 1 . C
O1 .7612(3) -.4136(2) .9541(2) .0351(4) Uani d . 1 . O
H3A .761(8) -.483(7) 1.004(6) .120(18) Uiso d . 1 . H
H3B .654(5) -.392(4) .933(3) .049(10) Uiso d . 1 . H
O2 .8997(3) -.5332(2) .7287(2) .0290(4) Uani d . 1 . O
H4A .845(5) -.492(4) .797(3) .052(9) Uiso d . 1 . H
H4B 1.015(6) -.489(4) .756(3) .051(10) Uiso d . 1 . H
Cl .65900(9) -.68973(7) 1.10845(6) .0328(2) Uani d . 1 . Cl

loop_
_atom_type_symbol
_atom_type_description
_atom_type_scat_dispersion_real
_atom_type_scat_dispersion_imag
_atom_type_scat_source
C C 0.0033 0.0016 'International Tables Vol C Tables 4.2.6.8 and 6.1.1.4'
H H 0.0000 0.0000 'International Tables Vol C Tables 4.2.6.8 and 6.1.1.4'
N N 0.0061 0.0033 'International Tables Vol C Tables 4.2.6.8 and 6.1.1.4'
Cl Cl 0.1484 0.1585 'International Tables Vol C Tables 4.2.6.8 and 6.1.1.4'
O O 0.0106 0.0060 'International Tables Vol C Tables 4.2.6.8 and 6.1.1.4'

loop_
_geom_angle_atom_site_label_1
_geom_angle_atom_site_label_2
_geom_angle_atom_site_label_3
_geom_angle
_geom_angle_publ_flag
C2 N1 C9 123.7(2) y
C2 N1 H1 114.2(15) y
C9 N1 H1 122.2(15) y
C8 N2 H2A 117.3(19) y
C8 N2 H2B 123(2) y
H2A N2 H2B 120(3) y
N1 C2 C3 120.2(2) y
C4 C3 C2 118.9(2) n
C3 C4 C10 121.3(2) n
C6 C5 C10 119.1(2) n
C5 C6 C7 121.8(2) n
C6 C7 C8 121.9(2) y
N2 C8 C7 121.1(2) y
N2 C8 C9 122.6(2) y
C7 C8 C9 116.3(2) y
N1 C9 C10 117.7(2) y
N1 C9 C8 120.5(2) y
C10 C9 C8 121.8(2) y
C5 C10 C9 119.0(2) n
C5 C10 C4 122.9(2) n
C9 C10 C4 118.0(2) n
H3A O1 H3B 114.(4) n
H4A O2 H4B 105.(3) n

loop_
_geom_bond_atom_site_label_1
_geom_bond_atom_site_label_2
_geom_bond_site_symmetry_2
_geom_bond_distance
_geom_bond_publ_flag
N1 C2 . 1.319(3) y
N1 C9 . 1.373(3) y
N1 H1 . .88(3) y
N2 C8 . 1.354(3) y
N2 H2A . .83(3) y
N2 H2B . .78(3) y
C2 C3 . 1.393(3) n
C3 C4 . 1.358(3) n
C4 C10 . 1.412(3) n
C5 C6 . 1.370(3) n
C5 C10 . 1.407(3) n
C6 C7 . 1.389(4) n
C7 C8 . 1.390(3) y
C8 C9 . 1.427(3) y
C9 C10 . 1.411(3) y
O1 H3A . .86(6) y
O1 H3B . .78(4) y
O2 H4A . .88(3) y
O2 H4B . .76(3) y

loop_
_cod_related_entry_id
_cod_related_entry_database
_cod_related_entry_code
1 ChemSpider 21136940
